data_1510485
loop_
_publ_author_name
'Hirabayashi, M.'
'Ogawa, S.'

_publ_section_title
;
 Crystal structures and phase transitions of the gold-rich gold cadmium
 alloy
;
_journal_name_full 'Acta Metallurgica'
_journal_page_first 264
_journal_page_last 274
_journal_paper_doi 10.1016/0001-6160(61)90219-X
_journal_volume 9
_journal_year 1961
_chemical_formula_sum 'Au3 Cd'
_space_group_IT_number 123
_symmetry_space_group_name_Hall '-P 4 2'
_symmetry_space_group_name_H-M 'P 4/m m m'
_cell_angle_alpha 90
_cell_angle_beta 90
_cell_angle_gamma 90
_cell_formula_units_Z 1
_cell_length_a 4.111
_cell_length_b 4.111
_cell_length_c 4.133
_cell_volume 69.849
_citation_journal_id_ASTM AMETAR
_cod_data_source_file gold_582.cif
_cod_data_source_block Au3Cd1
_cod_original_cell_volume 69.84903
_cod_original_formula_sum 'Au3 Cd1'
_cod_database_code 1510485

loop_
_symmetry_equiv_pos_as_xyz
x,y,z
-y,x,z
-x,-y,z
y,-x,z
x,-y,-z
y,x,-z
-x,y,-z
-y,-x,-z
-x,-y,-z
y,-x,-z
x,y,-z
-y,x,-z
-x,y,z
-y,-x,z
x,-y,z
y,x,z

loop_
_atom_site_label
_atom_site_type_symbol
_atom_site_fract_x
_atom_site_fract_y
_atom_site_fract_z
_atom_site_occupancy
_atom_site_U_iso_or_equiv
Au2 Au 0 0.5 0.5 1 0.0
Cd1 Cd 0 0 0 1 0.0
Au1 Au 0.5 0.5 0 1 0.0
